data_7241987
loop_
_publ_author_name
'Zhang, Jiarong'
'Bi, Fuqiang'
'Zhang, Junlin'
'Wang, Xiaohong'
'Yang, Zhi'
'Zhang, Guofang'
'Wang, Bozhou'

_publ_section_title
;
 Synthetic and thermal studies of four insensitive energetic materials
 based on oxidation of the melamine structure
;
_journal_issue 1
_journal_name_full 'RSC Advances'
_journal_page_first 288
_journal_page_last 295
_journal_paper_doi 10.1039/D0RA09105G
_journal_volume 11
_journal_year 2021
_chemical_formula_sum 'C3 H14 N6 O6'
_chemical_formula_weight 230.20
_space_group_IT_number 14
_space_group_name_Hall '-P 2yn'
_space_group_name_H-M_alt 'P 1 21/n 1'
_symmetry_cell_setting monoclinic
_symmetry_space_group_name_H-M 'P 1 21/n 1'
_atom_sites_solution_hydrogens geom
_atom_sites_solution_primary direct
_atom_sites_solution_secondary difmap
_audit_creation_method SHELXL-97
_audit_update_record
;
2019-08-18 deposited with the CCDC.	2020-11-30 downloaded from the CCDC.
;
_cell_angle_alpha 90.00
_cell_angle_beta 94.259(9)
_cell_angle_gamma 90.00
_cell_formula_units_Z 4
_cell_length_a 8.923(2)
_cell_length_b 6.9505(18)
_cell_length_c 16.162(4)
_cell_measurement_reflns_used 7663
_cell_measurement_temperature 153(2)
_cell_measurement_theta_max 26.44
_cell_measurement_theta_min 3.19
_cell_volume 999.6(4)
_computing_cell_refinement 'Bruker SAINT'
_computing_data_collection 'Bruker APEX2'
_computing_data_reduction 'Bruker SAINT'
_computing_molecular_graphics 'Bruker SHELXTL'
_computing_publication_material 'Bruker SHELXTL'
_computing_structure_refinement 'SHELXL-97 (Sheldrick, 2008)'
_computing_structure_solution 'SHELXS-97 (Sheldrick, 2008)'
_diffrn_ambient_temperature 153(2)
_diffrn_measured_fraction_theta_full 0.989
_diffrn_measured_fraction_theta_max 0.989
_diffrn_measurement_device_type 'Bruker APEX-II CCD'
_diffrn_measurement_method '\f and \w scans'
_diffrn_radiation_monochromator graphite
_diffrn_radiation_source 'fine-focus sealed tube'
_diffrn_radiation_type MoK\a
_diffrn_radiation_wavelength 0.71073
_diffrn_reflns_av_R_equivalents 0.0280
_diffrn_reflns_av_sigmaI/netI 0.0206
_diffrn_reflns_limit_h_max 10
_diffrn_reflns_limit_h_min -10
_diffrn_reflns_limit_k_max 8
_diffrn_reflns_limit_k_min -8
_diffrn_reflns_limit_l_max 19
_diffrn_reflns_limit_l_min -19
_diffrn_reflns_number 10161
_diffrn_reflns_theta_full 25.09
_diffrn_reflns_theta_max 25.09
_diffrn_reflns_theta_min 3.19
_exptl_absorpt_coefficient_mu 0.142
_exptl_absorpt_correction_T_max 0.9792
_exptl_absorpt_correction_T_min 0.9537
_exptl_absorpt_correction_type none
_exptl_crystal_density_diffrn 1.530
_exptl_crystal_density_meas 0
_exptl_crystal_density_method 'not measured'
_exptl_crystal_F_000 488
_exptl_crystal_size_max 0.34
_exptl_crystal_size_mid 0.26
_exptl_crystal_size_min 0.15
_refine_diff_density_max 0.252
_refine_diff_density_min -0.191
_refine_diff_density_rms 0.042
_refine_ls_extinction_method none
_refine_ls_goodness_of_fit_ref 1.058
_refine_ls_hydrogen_treatment mixed
_refine_ls_matrix_type full
_refine_ls_number_parameters 168
_refine_ls_number_reflns 1764
_refine_ls_number_restraints 8
_refine_ls_restrained_S_all 1.058
_refine_ls_R_factor_all 0.0313
_refine_ls_R_factor_gt 0.0297
_refine_ls_shift/su_max 0.000
_refine_ls_shift/su_mean 0.000
_refine_ls_structure_factor_coef Fsqd
_refine_ls_weighting_details 'calc w=1/[\s^2^(Fo^2^)+(0.0432P)^2^+0.4343P] where P=(Fo^2^+2Fc^2^)/3'
_refine_ls_weighting_scheme calc
_refine_ls_wR_factor_gt 0.0796
_refine_ls_wR_factor_ref 0.0810
_reflns_number_gt 1666
_reflns_number_total 1764
_reflns_threshold_expression >2sigma(I)
_cod_data_source_file d0ra09105g2.cif
_cod_data_source_block chengwenqian20181206_1_0m
_cod_depositor_comments
;
The following automatic conversions were performed:

data item '_symmetry_cell_setting' value 'Monoclinic' was changed to
'monoclinic' in accordance with the
/home/data/users/saulius/crontab/automatic-downloads/rss-feeds/RSC/lib/dictionaries/cif_core.dic
dictionary named 'cif_core.dic' version 2.4.2 last updated on
2011-04-26.

Automatic conversion script
Id: cif_fix_values 7556 2019-12-06 15:28:31Z antanas 
;
_cod_original_sg_symbol_H-M P2(1)/n
_cod_database_code 7241987

loop_
_symmetry_equiv_pos_as_xyz
'x, y, z'
'-x+1/2, y+1/2, -z+1/2'
'-x, -y, -z'
'x-1/2, -y-1/2, z-1/2'

loop_
_atom_site_label
_atom_site_type_symbol
_atom_site_fract_x
_atom_site_fract_y
_atom_site_fract_z
_atom_site_U_iso_or_equiv
_atom_site_adp_type
_atom_site_occupancy
_atom_site_symmetry_multiplicity
_atom_site_calc_flag
_atom_site_refinement_flags
_atom_site_disorder_assembly
_atom_site_disorder_group
N1 N 0.26627(12) 0.29539(16) 0.29957(6) 0.0181(3) Uani 1 1 d . . .
H1A H 0.1727 0.3297 0.2860 0.022 Uiso 1 1 calc R . .
H1B H 0.3251 0.2618 0.2607 0.022 Uiso 1 1 calc R . .
N2 N 0.46128(11) 0.24292(15) 0.39960(6) 0.0137(2) Uani 1 1 d . . .
N3 N 0.65445(11) 0.18071(15) 0.49701(6) 0.0166(2) Uani 1 1 d . . .
H3A H 0.6941 0.1777 0.5485 0.020 Uiso 1 1 calc R . .
H3B H 0.7077 0.1432 0.4562 0.020 Uiso 1 1 calc R . .
N4 N 0.42974(11) 0.29991(14) 0.54054(6) 0.0141(2) Uani 1 1 d . . .
N5 N 0.19573(12) 0.40974(16) 0.57331(6) 0.0166(2) Uani 1 1 d . . .
H5A H 0.2272 0.4168 0.6261 0.020 Uiso 1 1 calc R . .
H5B H 0.1028 0.4422 0.5571 0.020 Uiso 1 1 calc R . .
N6 N 0.22951(11) 0.34521(15) 0.43790(6) 0.0135(2) Uani 1 1 d . . .
O1 O 0.55066(10) 0.18998(13) 0.33960(5) 0.0182(2) Uani 1 1 d . . .
O2 O 0.08531(9) 0.40012(13) 0.41641(5) 0.0160(2) Uani 1 1 d . . .
O3 O 0.91042(11) 0.06471(14) 0.39310(6) 0.0233(2) Uani 1 1 d D . .
O4 O 0.87086(10) 0.22606(14) 0.63781(6) 0.0198(2) Uani 1 1 d D . .
O5 O 0.48470(10) 0.16091(14) 0.71422(6) 0.0203(2) Uani 1 1 d D . .
O6 O 0.20940(11) 0.04136(14) 0.76611(6) 0.0209(2) Uani 1 1 d D . .
C1 C 0.31748(13) 0.29430(17) 0.37695(7) 0.0132(3) Uani 1 1 d . . .
C2 C 0.51499(14) 0.24160(16) 0.48092(7) 0.0129(3) Uani 1 1 d . . .
C3 C 0.28726(13) 0.35079(17) 0.51869(7) 0.0128(3) Uani 1 1 d . . .
H3C H 0.9619(19) 0.1638(19) 0.3973(12) 0.039(5) Uiso 1 1 d D . .
H4C H 0.9353(18) 0.152(2) 0.6234(12) 0.044(6) Uiso 1 1 d D . .
H5C H 0.480(2) 0.0515(17) 0.6932(11) 0.039(5) Uiso 1 1 d D . .
H6C H 0.2863(15) 0.096(3) 0.7535(12) 0.043(6) Uiso 1 1 d D . .
H3D H 0.874(2) 0.058(3) 0.3447(7) 0.039(5) Uiso 1 1 d D . .
H4D H 0.893(2) 0.3366(17) 0.6235(11) 0.036(5) Uiso 1 1 d D . .
H5D H 0.478(2) 0.232(3) 0.6725(9) 0.044(6) Uiso 1 1 d D . .
H6D H 0.1544(18) 0.126(2) 0.7851(11) 0.040(5) Uiso 1 1 d D . .

loop_
_atom_site_aniso_label
_atom_site_aniso_U_11
_atom_site_aniso_U_22
_atom_site_aniso_U_33
_atom_site_aniso_U_23
_atom_site_aniso_U_13
_atom_site_aniso_U_12
N1 0.0142(5) 0.0281(6) 0.0118(5) -0.0018(4) 0.0009(4) 0.0049(4)
N2 0.0125(5) 0.0167(5) 0.0121(5) -0.0010(4) 0.0031(4) 0.0009(4)
N3 0.0135(5) 0.0221(6) 0.0141(5) -0.0008(4) -0.0005(4) 0.0020(4)
N4 0.0151(5) 0.0145(5) 0.0125(5) 0.0002(4) 0.0006(4) -0.0004(4)
N5 0.0153(5) 0.0235(6) 0.0113(5) -0.0014(4) 0.0020(4) 0.0025(4)
N6 0.0114(5) 0.0161(5) 0.0131(5) -0.0001(4) 0.0007(4) 0.0016(4)
O1 0.0153(4) 0.0253(5) 0.0149(4) -0.0039(4) 0.0065(3) 0.0025(4)
O2 0.0099(4) 0.0216(5) 0.0164(4) -0.0009(3) 0.0000(3) 0.0046(3)
O3 0.0242(5) 0.0240(5) 0.0209(5) -0.0014(4) -0.0027(4) -0.0036(4)
O4 0.0178(5) 0.0231(5) 0.0187(5) 0.0034(4) 0.0036(4) 0.0012(4)
O5 0.0206(5) 0.0221(5) 0.0178(5) 0.0006(4) -0.0017(4) -0.0006(4)
O6 0.0194(5) 0.0252(5) 0.0185(5) 0.0000(4) 0.0036(4) -0.0009(4)
C1 0.0140(6) 0.0122(6) 0.0134(6) -0.0002(5) 0.0019(4) -0.0009(5)
C2 0.0147(6) 0.0099(6) 0.0140(6) 0.0009(4) 0.0000(5) -0.0028(5)
C3 0.0156(6) 0.0101(5) 0.0127(6) 0.0006(4) 0.0017(4) -0.0027(4)

loop_
_atom_type_symbol
_atom_type_description
_atom_type_scat_dispersion_real
_atom_type_scat_dispersion_imag
_atom_type_scat_source
C C 0.0033 0.0016 'International Tables Vol C Tables 4.2.6.8 and 6.1.1.4'
H H 0.0000 0.0000 'International Tables Vol C Tables 4.2.6.8 and 6.1.1.4'
N N 0.0061 0.0033 'International Tables Vol C Tables 4.2.6.8 and 6.1.1.4'
O O 0.0106 0.0060 'International Tables Vol C Tables 4.2.6.8 and 6.1.1.4'

loop_
_geom_angle_atom_site_label_1
_geom_angle_atom_site_label_2
_geom_angle_atom_site_label_3
_geom_angle
_geom_angle_site_symmetry_1
_geom_angle_site_symmetry_3
_geom_angle_publ_flag
C1 N1 H1A 120.0 . . ?
C1 N1 H1B 120.0 . . ?
H1A N1 H1B 120.0 . . ?
O1 N2 C1 118.36(10) . . ?
O1 N2 C2 120.35(10) . . ?
C1 N2 C2 121.29(10) . . ?
C2 N3 H3A 120.0 . . ?
C2 N3 H3B 120.0 . . ?
H3A N3 H3B 120.0 . . ?
C2 N4 C3 118.03(10) . . ?
C3 N5 H5A 120.0 . . ?
C3 N5 H5B 120.0 . . ?
H5A N5 H5B 120.0 . . ?
C1 N6 O2 118.44(10) . . ?
C1 N6 C3 120.34(10) . . ?
O2 N6 C3 121.13(10) . . ?
H3C O3 H3D 107.6(19) . . ?
H4C O4 H4D 108.7(19) . . ?
H5C O5 H5D 102.3(19) . . ?
H6C O6 H6D 107(2) . . ?
N1 C1 N6 121.22(11) . . ?
N1 C1 N2 121.31(11) . . ?
N6 C1 N2 117.47(11) . . ?
N3 C2 N4 122.28(11) . . ?
N3 C2 N2 116.73(11) . . ?
N4 C2 N2 121.00(11) . . ?
N5 C3 N4 122.03(11) . . ?
N5 C3 N6 116.22(11) . . ?
N4 C3 N6 121.74(11) . . ?

loop_
_geom_bond_atom_site_label_1
_geom_bond_atom_site_label_2
_geom_bond_distance
_geom_bond_site_symmetry_2
_geom_bond_publ_flag
N1 C1 1.2993(16) . ?
N1 H1A 0.8800 . ?
N1 H1B 0.8800 . ?
N2 O1 1.3516(13) . ?
N2 C1 1.3558(16) . ?
N2 C2 1.3651(16) . ?
N3 C2 1.3218(16) . ?
N3 H3A 0.8800 . ?
N3 H3B 0.8800 . ?
N4 C2 1.3343(16) . ?
N4 C3 1.3414(16) . ?
N5 C3 1.3120(16) . ?
N5 H5A 0.8800 . ?
N5 H5B 0.8800 . ?
N6 C1 1.3516(16) . ?
N6 O2 1.3622(13) . ?
N6 C3 1.3682(16) . ?
O3 H3C 0.828(9) . ?
O3 H3D 0.827(9) . ?
O4 H4C 0.820(10) . ?
O4 H4D 0.829(10) . ?
O5 H5C 0.833(9) . ?
O5 H5D 0.834(10) . ?
O6 H6C 0.823(10) . ?
O6 H6D 0.841(9) . ?

loop_
_geom_torsion_atom_site_label_1
_geom_torsion_atom_site_label_2
_geom_torsion_atom_site_label_3
_geom_torsion_atom_site_label_4
_geom_torsion
_geom_torsion_site_symmetry_1
_geom_torsion_site_symmetry_2
_geom_torsion_site_symmetry_3
_geom_torsion_site_symmetry_4
_geom_torsion_publ_flag
O2 N6 C1 N1 -0.68(17) . . . . ?
C3 N6 C1 N1 -177.29(11) . . . . ?
O2 N6 C1 N2 179.03(10) . . . . ?
C3 N6 C1 N2 2.42(17) . . . . ?
O1 N2 C1 N1 -0.84(17) . . . . ?
C2 N2 C1 N1 -179.93(11) . . . . ?
O1 N2 C1 N6 179.45(10) . . . . ?
C2 N2 C1 N6 0.36(17) . . . . ?
C3 N4 C2 N3 -176.96(11) . . . . ?
C3 N4 C2 N2 3.26(17) . . . . ?
O1 N2 C2 N3 -2.17(16) . . . . ?
C1 N2 C2 N3 176.91(11) . . . . ?
O1 N2 C2 N4 177.63(10) . . . . ?
C1 N2 C2 N4 -3.29(17) . . . . ?
C2 N4 C3 N5 179.98(11) . . . . ?
C2 N4 C3 N6 -0.44(17) . . . . ?
C1 N6 C3 N5 177.14(11) . . . . ?
O2 N6 C3 N5 0.63(16) . . . . ?
C1 N6 C3 N4 -2.46(17) . . . . ?
O2 N6 C3 N4 -178.97(10) . . . . ?
